data_2242873
loop_
_publ_author_name
'Demir Kanmazalp, Sibel'
'Do\^gan, Onur Erman'
'Dege, Necmi'
'A\^gar, Erbil'
'Bulbul, Hakan'
'Golenya, Irina A.'

_publ_section_title
;
 (<i>Z</i>)-3-({[3-Methoxy-5-(trifluoromethyl)phenyl]imino}methyl)benzene-1,2-diol
;
_journal_coeditor_code WM5488
_journal_issue 4
_journal_name_full 'Acta Crystallographica Section E'
_journal_page_first 470
_journal_page_last 474
_journal_paper_doi 10.1107/S2056989019003220
_journal_volume 75
_journal_year 2019
_chemical_formula_iupac 'C15 H12 F3 N O3'
_chemical_formula_moiety 'C15 H12 F3 N O3'
_chemical_formula_sum 'C15 H12 F3 N O3'
_chemical_formula_weight 311.26
_chemical_name_systematic (<i>Z</i>)-3-({[3-Methoxy-5-(trifluoromethyl)phenyl]imino}methyl)benzene-1,2-diol
_space_group_crystal_system orthorhombic
_space_group_IT_number 33
_space_group_name_Hall 'P 2c -2n'
_space_group_name_H-M_alt 'P n a 21'
_symmetry_space_group_name_Hall 'P 2c -2n'
_symmetry_space_group_name_H-M 'P n a 21'
_atom_sites_solution_hydrogens geom
_audit_creation_method SHELXL-2018/3
_cell_angle_alpha 90
_cell_angle_beta 90
_cell_angle_gamma 90
_cell_formula_units_Z 4
_cell_length_a 30.790(3)
_cell_length_b 9.0703(6)
_cell_length_c 4.8579(3)
_cell_measurement_reflns_used 5897
_cell_measurement_temperature 296(2)
_cell_measurement_theta_max 27.03
_cell_measurement_theta_min 2.24
_cell_volume 1356.69(18)
_computing_cell_refinement
;
X-AREA (Stoe & Cie, 2002)
;
_computing_data_collection
;
X-AREA (Stoe & Cie, 2002)
;
_computing_data_reduction
;
X-RED32 (Stoe & Cie, 2002)
;
_computing_molecular_graphics
;
Mercury (Macrae <i>et al.</i>,  2006)
;
_computing_publication_material
;
SHELXL2018 (Sheldrick, 2015b), WinGX (Farrugia, 2012) and PLATON
(Spek, 2009)
;
_computing_structure_refinement
;
SHELXL2018 (Sheldrick, 2015b)
;
_computing_structure_solution
;
SHELXT2018 (Sheldrick, 2015a)
;
_diffrn_ambient_temperature 296(2)
_diffrn_detector 'image plate (34 cm diameter)'
_diffrn_detector_area_resol_mean 6.67
_diffrn_measured_fraction_theta_full 0.991
_diffrn_measured_fraction_theta_max 0.991
_diffrn_measurement_device '2-circle goniometer'
_diffrn_measurement_device_type 'Stoe IPDS 2'
_diffrn_measurement_method 'rotation method'
_diffrn_radiation_monochromator 'plane graphite'
_diffrn_radiation_type 'Mo K\a'
_diffrn_radiation_wavelength 0.71073
_diffrn_reflns_av_R_equivalents 0.0994
_diffrn_reflns_av_unetI/netI 0.1166
_diffrn_reflns_limit_h_max 36
_diffrn_reflns_limit_h_min -30
_diffrn_reflns_limit_k_max 10
_diffrn_reflns_limit_k_min -10
_diffrn_reflns_limit_l_max 5
_diffrn_reflns_limit_l_min -4
_diffrn_reflns_number 7150
_diffrn_reflns_theta_full 25.031
_diffrn_reflns_theta_max 25.031
_diffrn_reflns_theta_min 2.341
_diffrn_source 'sealed X-ray tube, 12 x 0.4 mm long-fine focus'
_diffrn_source_current 45
_diffrn_source_power 2.25
_diffrn_source_voltage 50
_exptl_absorpt_coefficient_mu 0.133
_exptl_absorpt_correction_T_max 0.9948
_exptl_absorpt_correction_T_min 0.9568
_exptl_absorpt_correction_type integration
_exptl_absorpt_process_details
;
(X-RED32; Stoe & Cie, 2002)
;
_exptl_crystal_colour red
_exptl_crystal_density_diffrn 1.524
_exptl_crystal_description prism
_exptl_crystal_F_000 640
_exptl_crystal_size_max 0.790
_exptl_crystal_size_mid 0.317
_exptl_crystal_size_min 0.050
_refine_diff_density_max 0.142
_refine_diff_density_min -0.164
_refine_ls_abs_structure_details
;
 Refined as an inversion twin.
;
_refine_ls_abs_structure_Flack 3(3)
_refine_ls_extinction_method none
_refine_ls_goodness_of_fit_ref 0.950
_refine_ls_hydrogen_treatment constr
_refine_ls_matrix_type full
_refine_ls_number_parameters 231
_refine_ls_number_reflns 2140
_refine_ls_number_restraints 73
_refine_ls_restrained_S_all 0.975
_refine_ls_R_factor_all 0.1310
_refine_ls_R_factor_gt 0.0621
_refine_ls_shift/su_max 0.000
_refine_ls_shift/su_mean 0.000
_refine_ls_structure_factor_coef Fsqd
_refine_ls_weighting_details 'w=1/[\s^2^(Fo^2^)+(0.0144P)^2^] where P=(Fo^2^+2Fc^2^)/3'
_refine_ls_weighting_scheme calc
_refine_ls_wR_factor_gt 0.0744
_refine_ls_wR_factor_ref 0.0877
_reflns_number_gt 1110
_reflns_number_total 2140
_reflns_threshold_expression 'I > 2\s(I)'
_cod_data_source_file wm5488sup1.cif
_cod_data_source_block I
_cod_original_cell_volume 1356.69(17)
_cod_database_code 2242873
_shelx_space_group_comment
;
The symmetry employed for this shelxl refinement is uniquely defined
by the following loop, which should always be used as a source of
symmetry information in preference to the above space-group names.
They are only intended as comments.
;

loop_
_space_group_symop_operation_xyz
'x, y, z'
'-x, -y, z+1/2'
'x+1/2, -y+1/2, z'
'-x+1/2, y+1/2, z+1/2'

loop_
_atom_site_type_symbol
_atom_site_label
_atom_site_fract_x
_atom_site_fract_y
_atom_site_fract_z
_atom_site_U_iso_or_equiv
_atom_site_adp_type
_atom_site_calc_flag
_atom_site_occupancy
_atom_site_disorder_assembly
_atom_site_disorder_group
F F1A -0.2587(3) -0.7222(12) -0.112(3) 0.109(3) Uani d 0.578(8) A 1
F F2A -0.2437(3) -0.4973(12) -0.058(4) 0.110(3) Uani d 0.578(8) A 1
F F3A -0.2630(4) -0.6345(18) 0.281(3) 0.117(4) Uani d 0.578(8) A 1
F F1B -0.2486(5) -0.605(3) -0.165(4) 0.115(4) Uani d 0.422(8) A 2
F F2B -0.2558(4) -0.4953(17) 0.212(5) 0.111(4) Uani d 0.422(8) A 2
F F3B -0.2668(6) -0.7256(19) 0.191(5) 0.112(4) Uani d 0.422(8) A 2
O O1 -0.48182(12) -0.0397(5) -1.1221(12) 0.0559(13) Uani d 1 . .
H H1 -0.488061 0.002147 -1.266405 0.084 Uiso calc 1 . .
O O2 -0.45187(14) -0.2219(5) -0.7485(11) 0.0566(13) Uani d 1 . .
H H2 -0.439356 -0.273123 -0.634283 0.085 Uiso calc 1 . .
O O3 -0.42289(17) -0.6770(5) 0.2365(12) 0.0675(15) Uani d 1 . .
N N1 -0.38682(18) -0.3355(6) -0.4892(13) 0.0462(15) Uani d 1 . .
C C13 -0.4043(2) -0.5057(6) -0.1300(19) 0.0429(18) Uani d 1 . .
H H13 -0.433339 -0.485521 -0.165359 0.051 Uiso calc 1 . .
C C8 -0.3718(2) -0.4343(7) -0.2864(14) 0.0422(17) Uani d 1 . .
C C2 -0.4376(2) -0.0449(7) -1.0943(16) 0.0444(18) Uani d 1 . .
C C12 -0.3936(2) -0.6048(7) 0.0740(16) 0.050(2) Uani d 1 . .
C C1 -0.4223(2) -0.1434(7) -0.8926(14) 0.0383(17) Uani d 1 . .
C C6 -0.37787(19) -0.1545(7) -0.8426(13) 0.0367(17) Uani d 1 . .
C C7 -0.3617(2) -0.2539(7) -0.6293(16) 0.0453(18) Uani d 1 . .
H H7 -0.331950 -0.257523 -0.595114 0.054 Uiso calc 1 . .
C C10 -0.3189(2) -0.5665(8) -0.0246(15) 0.0475(19) Uani d 1 . .
C C5 -0.3498(2) -0.0686(7) -0.9968(15) 0.0477(19) Uani d 1 . .
H H5 -0.320085 -0.075095 -0.962902 0.057 Uiso calc 1 . .
C C11 -0.3506(3) -0.6359(7) 0.1267(16) 0.056(2) Uani d 1 . .
H H11 -0.343162 -0.703200 0.263109 0.067 Uiso calc 1 . .
C C9 -0.3286(2) -0.4645(7) -0.2283(15) 0.051(2) Uani d 1 . .
H H9 -0.306471 -0.417196 -0.324352 0.061 Uiso calc 1 . .
C C3 -0.4091(2) 0.0371(7) -1.2431(17) 0.054(2) Uani d 1 . .
H H3 -0.419422 0.101663 -1.376554 0.065 Uiso calc 1 . .
C C4 -0.3642(2) 0.0258(7) -1.1982(16) 0.053(2) Uani d 1 . .
H H4 -0.344674 0.080776 -1.302170 0.064 Uiso calc 1 . .
C C15 -0.2733(3) -0.5977(14) 0.035(2) 0.088(3) Uani d 1 . .
C C14 -0.4674(2) -0.6454(10) 0.189(2) 0.087(3) Uani d 1 . .
H H14A -0.475930 -0.685003 0.013742 0.130 Uiso calc 1 . .
H H14B -0.471687 -0.540545 0.188861 0.130 Uiso calc 1 . .
H H14C -0.484666 -0.689170 0.331567 0.130 Uiso calc 1 . .

loop_
_atom_site_aniso_label
_atom_site_aniso_U_11
_atom_site_aniso_U_22
_atom_site_aniso_U_33
_atom_site_aniso_U_12
_atom_site_aniso_U_13
_atom_site_aniso_U_23
F1A 0.078(5) 0.107(7) 0.142(8) 0.048(5) -0.008(6) -0.030(8)
F2A 0.055(5) 0.125(7) 0.148(9) 0.008(6) -0.018(6) 0.015(8)
F3A 0.080(5) 0.155(10) 0.116(8) 0.043(8) -0.034(6) 0.014(8)
F1B 0.074(6) 0.138(9) 0.133(9) 0.034(8) -0.001(7) 0.003(9)
F2B 0.059(6) 0.136(8) 0.138(8) 0.018(7) -0.034(7) -0.017(9)
F3B 0.087(6) 0.118(9) 0.132(9) 0.042(7) -0.029(8) 0.010(9)
O1 0.041(3) 0.075(4) 0.051(3) 0.014(2) -0.006(3) 0.009(3)
O2 0.043(3) 0.067(3) 0.060(4) 0.002(2) 0.003(3) 0.012(3)
O3 0.072(4) 0.067(3) 0.063(4) -0.011(3) 0.002(4) 0.012(3)
N1 0.045(3) 0.049(3) 0.044(4) 0.009(3) -0.004(3) 0.000(3)
C13 0.042(4) 0.037(4) 0.050(5) 0.005(3) -0.009(4) 0.000(4)
C8 0.042(4) 0.052(4) 0.032(5) 0.001(3) -0.006(4) -0.003(4)
C2 0.039(4) 0.047(4) 0.047(5) 0.013(3) 0.004(4) -0.004(4)
C12 0.046(5) 0.049(4) 0.057(6) 0.002(3) 0.000(5) 0.002(4)
C1 0.035(4) 0.044(4) 0.036(4) 0.002(3) 0.004(4) 0.002(3)
C6 0.040(4) 0.036(4) 0.034(5) -0.001(3) -0.002(4) 0.000(4)
C7 0.030(3) 0.055(4) 0.051(5) 0.000(3) -0.004(4) -0.004(4)
C10 0.048(5) 0.053(4) 0.042(5) 0.016(4) -0.003(4) -0.005(4)
C5 0.045(5) 0.050(4) 0.048(5) -0.008(4) -0.007(4) 0.000(4)
C11 0.077(6) 0.042(4) 0.049(5) 0.009(4) -0.005(5) -0.002(4)
C9 0.053(4) 0.051(4) 0.048(5) 0.007(3) 0.005(5) -0.001(4)
C3 0.061(5) 0.049(4) 0.051(5) 0.009(4) -0.002(5) 0.007(4)
C4 0.056(5) 0.052(4) 0.052(6) -0.011(3) 0.008(5) 0.006(4)
C15 0.070(7) 0.136(10) 0.059(7) 0.044(6) -0.004(7) 0.029(7)
C14 0.051(5) 0.113(7) 0.096(9) -0.017(5) 0.008(6) 0.026(6)

loop_
_atom_type_symbol
_atom_type_description
_atom_type_scat_dispersion_real
_atom_type_scat_dispersion_imag
_atom_type_scat_source
C C 0.0033 0.0016 'International Tables Vol C Tables 4.2.6.8 and 6.1.1.4'
H H 0.0000 0.0000 'International Tables Vol C Tables 4.2.6.8 and 6.1.1.4'
O O 0.0106 0.0060 'International Tables Vol C Tables 4.2.6.8 and 6.1.1.4'
N N 0.0061 0.0033 'International Tables Vol C Tables 4.2.6.8 and 6.1.1.4'
F F 0.0171 0.0103 'International Tables Vol C Tables 4.2.6.8 and 6.1.1.4'

loop_
_geom_angle_atom_site_label_1
_geom_angle_atom_site_label_2
_geom_angle_atom_site_label_3
_geom_angle
_geom_angle_publ_flag
C2 O1 H1 109.5 ?
C1 O2 H2 109.5 ?
C12 O3 C14 116.5(6) y
C7 N1 C8 123.1(6) y
C12 C13 C8 121.2(6) ?
C12 C13 H13 119.4 ?
C8 C13 H13 119.4 ?
C9 C8 N1 125.6(7) y
C9 C8 C13 118.5(7) ?
N1 C8 C13 115.9(6) ?
C3 C2 O1 124.9(7) ?
C3 C2 C1 120.1(6) ?
O1 C2 C1 115.0(6) ?
O3 C12 C11 115.4(6) ?
O3 C12 C13 124.9(6) ?
C11 C12 C13 119.7(7) ?
O2 C1 C6 122.2(6) ?
O2 C1 C2 118.1(6) ?
C6 C1 C2 119.7(6) ?
C5 C6 C1 118.6(6) ?
C5 C6 C7 121.1(6) ?
C1 C6 C7 120.2(6) ?
N1 C7 C6 122.1(6) y
N1 C7 H7 119.0 ?
C6 C7 H7 119.0 ?
C11 C10 C9 122.2(7) ?
C11 C10 C15 119.2(8) ?
C9 C10 C15 118.5(8) ?
C4 C5 C6 122.2(7) ?
C4 C5 H5 118.9 ?
C6 C5 H5 118.9 ?
C10 C11 C12 119.3(7) ?
C10 C11 H11 120.3 ?
C12 C11 H11 120.3 ?
C10 C9 C8 118.9(7) ?
C10 C9 H9 120.6 ?
C8 C9 H9 120.6 ?
C2 C3 C4 120.9(7) ?
C2 C3 H3 119.5 ?
C4 C3 H3 119.5 ?
C5 C4 C3 118.4(7) ?
C5 C4 H4 120.8 ?
C3 C4 H4 120.8 ?
F3A C15 F2A 108.6(13) ?
F1B C15 F2B 106.8(16) ?
F1B C15 F3B 107.0(14) ?
F2B C15 F3B 99.5(14) ?
F3A C15 F1A 100.6(11) ?
F2A C15 F1A 98.8(11) ?
F1B C15 C10 116.4(12) ?
F3A C15 C10 118.3(10) ?
F2A C15 C10 116.5(9) ?
F2B C15 C10 111.7(10) ?
F3B C15 C10 113.9(13) ?
F1A C15 C10 111.1(10) ?
O3 C14 H14A 109.5 ?
O3 C14 H14B 109.5 ?
H14A C14 H14B 109.5 ?
O3 C14 H14C 109.5 ?
H14A C14 H14C 109.5 ?
H14B C14 H14C 109.5 ?

loop_
_geom_bond_atom_site_label_1
_geom_bond_atom_site_label_2
_geom_bond_distance
_geom_bond_publ_flag
F1A C15 1.410(14) ?
F2A C15 1.364(14) ?
F3A C15 1.282(15) ?
F1B C15 1.236(19) ?
F2B C15 1.375(19) ?
F3B C15 1.40(2) ?
O1 C2 1.368(6) y
O1 H1 0.8200 ?
O2 C1 1.350(7) y
O2 H2 0.8200 ?
O3 C12 1.366(8) ?
O3 C14 1.419(8) ?
N1 C7 1.269(8) y
N1 C8 1.409(8) y
C13 C12 1.377(9) ?
C13 C8 1.412(9) ?
C13 H13 0.9300 ?
C8 C9 1.389(8) ?
C2 C3 1.360(9) ?
C2 C1 1.407(9) ?
C12 C11 1.377(9) ?
C1 C6 1.394(8) y
C6 C5 1.385(8) y
C6 C7 1.462(9) y
C7 H7 0.9300 ?
C10 C11 1.376(9) ?
C10 C9 1.387(8) ?
C10 C15 1.462(10) ?
C5 C4 1.374(9) ?
C5 H5 0.9300 ?
C11 H11 0.9300 ?
C9 H9 0.9300 ?
C3 C4 1.403(9) ?
C3 H3 0.9300 ?
C4 H4 0.9300 ?
C14 H14A 0.9600 ?
C14 H14B 0.9600 ?
C14 H14C 0.9600 ?

loop_
_geom_hbond_atom_site_label_D
_geom_hbond_atom_site_label_H
_geom_hbond_atom_site_label_A
_geom_hbond_site_symmetry_A
_geom_hbond_distance_DH
_geom_hbond_distance_HA
_geom_hbond_distance_DA
_geom_hbond_angle_DHA
_geom_hbond_publ_flag
O1 H1 O1 2_454 0.82 1.99 2.770(4) 158.5 yes
O1 H1 O2 2_454 0.82 2.72 3.190(6) 118.1 yes
O2 H2 N1 . 0.82 1.85 2.581(7) 147.2 yes
C9 H9 F2A . 0.93 2.44 2.757(12) 100.1 yes
C11 H11 F3B . 0.93 2.39 2.725(18) 101.3 yes

loop_
_geom_torsion_atom_site_label_1
_geom_torsion_atom_site_label_2
_geom_torsion_atom_site_label_3
_geom_torsion_atom_site_label_4
_geom_torsion
_geom_torsion_publ_flag
C7 N1 C8 C9 -5.5(11) y
C7 N1 C8 C13 173.7(7) ?
C12 C13 C8 C9 -0.8(11) ?
C12 C13 C8 N1 179.9(6) ?
C14 O3 C12 C11 179.2(7) ?
C14 O3 C12 C13 -0.3(11) ?
C8 C13 C12 O3 179.1(7) ?
C8 C13 C12 C11 -0.3(11) ?
C3 C2 C1 O2 179.6(7) ?
O1 C2 C1 O2 0.0(9) ?
C3 C2 C1 C6 1.1(11) ?
O1 C2 C1 C6 -178.4(6) ?
O2 C1 C6 C5 -179.1(6) ?
C2 C1 C6 C5 -0.7(10) ?
O2 C1 C6 C7 0.3(10) ?
C2 C1 C6 C7 178.6(6) ?
C8 N1 C7 C6 178.7(6) ?
C5 C6 C7 N1 -178.7(7) y
C1 C6 C7 N1 2.0(10) y
C1 C6 C5 C4 -0.6(11) ?
C7 C6 C5 C4 -179.9(6) ?
C9 C10 C11 C12 0.6(11) ?
C15 C10 C11 C12 178.9(8) ?
O3 C12 C11 C10 -179.1(6) ?
C13 C12 C11 C10 0.5(11) ?
C11 C10 C9 C8 -1.7(11) ?
C15 C10 C9 C8 180.0(8) ?
N1 C8 C9 C10 -179.0(6) ?
C13 C8 C9 C10 1.7(11) ?
O1 C2 C3 C4 179.2(7) ?
C1 C2 C3 C4 -0.2(12) ?
C6 C5 C4 C3 1.5(11) ?
C2 C3 C4 C5 -1.0(12) ?
C11 C10 C15 F1B 141.8(17) ?
C9 C10 C15 F1B -40(2) ?
C11 C10 C15 F3A -28.9(18) ?
C9 C10 C15 F3A 149.5(13) ?
C11 C10 C15 F2A -161.1(11) ?
C9 C10 C15 F2A 17.3(17) ?
C11 C10 C15 F2B -95.2(15) ?
C9 C10 C15 F2B 83.2(14) ?
C11 C10 C15 F3B 16.6(18) ?
C9 C10 C15 F3B -165.0(13) ?
C11 C10 C15 F1A 86.8(12) ?
C9 C10 C15 F1A -94.9(13) ?

_cod_database_fobs_code 2242873
